data_7135438
loop_
_publ_author_name
'Thakur, Arunabha'
'Murphy, Brendan L.'
'Jiang, You'
'Bhuvanesh, Nattamai'
'Gabba&#xef;, Fran&#xe7;ois P'

_publ_section_title
;
 Fluoride ion chelation <i>via</i> pnictogen bonding using a
 distibora[1.1]ferrocenophane.
;
_journal_issue 18
_journal_name_full 'Chemical communications (Cambridge, England)'
_journal_page_first 5293
_journal_page_last 5296
_journal_paper_doi 10.1039/d5cc06492a
_journal_volume 62
_journal_year 2026
_chemical_formula_moiety 'C32 H26 Fe2 Sb2'
_chemical_formula_sum 'C32 H26 Fe2 Sb2'
_chemical_formula_weight 765.73
_space_group_crystal_system triclinic
_space_group_IT_number 2
_space_group_name_Hall '-P 1'
_space_group_name_H-M_alt 'P -1'
_atom_sites_solution_hydrogens mixed
_atom_sites_solution_primary dual
_audit_creation_date 2026-01-09
_audit_creation_method
;
Olex2 1.5-beta
(compiled 2025.07.13 svn.rb7424aed for OlexSys, GUI svn.r7314)
;
_audit_update_record
;
2026-01-12 deposited with the CCDC.	2026-01-27 downloaded from the CCDC.
;
_cell_angle_alpha 111.794(3)
_cell_angle_beta 92.182(3)
_cell_angle_gamma 105.042(3)
_cell_formula_units_Z 1
_cell_length_a 7.5974(2)
_cell_length_b 8.8039(3)
_cell_length_c 10.7370(3)
_cell_measurement_reflns_used 8178
_cell_measurement_temperature 99.9(4)
_cell_measurement_theta_max 77.8980
_cell_measurement_theta_min 4.4360
_cell_volume 636.71(4)
_computing_cell_refinement 'CrysAlisPro 1.171.44.136a (Rigaku OD, 2025)'
_computing_data_collection 'CrysAlisPro 1.171.44.136a (Rigaku OD, 2025)'
_computing_data_reduction 'CrysAlisPro 1.171.44.136a (Rigaku OD, 2025)'
_computing_molecular_graphics 'Olex2 1.5-beta (Dolomanov et al., 2009)'
_computing_publication_material 'Olex2 1.5-beta (Dolomanov et al., 2009)'
_computing_structure_refinement 'SHELXL 2019/1 (Sheldrick, 2015)'
_computing_structure_solution 'SHELXT 2018/2 (Sheldrick, 2018)'
_diffrn_ambient_environment N~2~
_diffrn_ambient_temperature 99.9(4)
_diffrn_detector 'Hybrid Pixel Array Detector'
_diffrn_detector_area_resol_mean 10.0000
_diffrn_detector_type HyPix
_diffrn_measured_fraction_theta_full 0.992
_diffrn_measured_fraction_theta_max 0.988
_diffrn_measurement_details
;
List of Runs (angles in degrees, time in seconds):

  # Type    Start    End  Width  t~exp~   \w     \q     \k     \f   Frames
#--------------------------------------------------------------------------
  1  \w   -119.00 -25.00   0.50    0.30    --  -47.53 -76.00  83.00  188
  2  \w    -70.00  25.00   0.50    0.30    --  -47.53  76.00-150.00  190
  3  \w   -114.00 -19.00   0.50    0.90    --  -91.75  76.00-150.00  190
  4  \w   -163.00 -69.00   0.50    0.90    --  -91.75 -76.00  83.00  188
  5  \w     42.00 136.00   0.50    0.90    --  113.25 -76.00  83.00  188
  6  \w     91.00 178.00   0.50    0.90    --  113.25  76.00-150.00  174
  7  \w     42.00 136.00   0.50    0.90    --  113.25 -76.00  83.00  188
  8  \w     91.00 178.00   0.50    0.90    --  113.25  76.00-150.00  174
  9  \w    -12.00  28.00   0.50    0.30    --  -47.53  19.00  30.00   80
 10  \w     34.00  95.00   0.50    0.30    --   47.53-125.00-150.00  122
 11  \w    -24.00  70.00   0.50    0.30    --   47.53 -76.00  83.00  188
 12  \w    -27.00  12.00   0.50    0.30    --   47.53 -19.00-180.00   78
 13  \w    -27.00  12.00   0.50    0.30    --   47.53 -19.00  90.00   78
 14  \w    -24.00  70.00   0.50    0.30    --   47.53 -76.00  83.00  188
 15  \w     25.00 119.00   0.50    0.30    --   47.53  76.00-150.00  188
 16  \w    -49.00 -20.00   0.50    0.90    --  -91.75  45.00  60.00   58
 17  \w    -75.00 -19.00   0.50    0.90    --  -91.75  61.00   0.00  112
 18  \w    -49.00 -20.00   0.50    0.90    --  -91.75  45.00   0.00   58
 19  \w    -49.00 -20.00   0.50    0.90    --  -91.75  45.00  30.00   58
 20  \w     42.00 106.00   0.50    0.90    --  113.25 -95.00  90.00  128
 21  \w     42.00 106.00   0.50    0.90    --  113.25 -95.00 -90.00  128
 22  \w     42.00 106.00   0.50    0.90    --  113.25 -95.00 -90.00  128
 23  \w    101.00 178.00   0.50    0.90    --  113.25  45.00 -90.00  154
 24  \w     42.00 106.00   0.50    0.90    --  113.25 -95.00-180.00  128
 25  \w     42.00 106.00   0.50    0.90    --  113.25 -95.00  60.00  128
 26  \w    101.00 178.00   0.50    0.90    --  113.25  30.00-180.00  154
 27  \w     42.00  75.00   0.50    0.90    --  113.25 -61.00  90.00   66
 28  \w     42.00  75.00   0.50    0.90    --  113.25 -61.00-150.00   66
 29  \w     42.00  75.00   0.50    0.90    --  113.25 -61.00-120.00   66
 30  \w     42.00 111.00   0.50    0.90    --  113.25-125.00  90.00  138
 31  \w     95.00 178.00   0.50    0.90    --  113.25 125.00 120.00  166
 32  \w     42.00 106.00   0.50    0.90    --  113.25 -95.00-150.00  128
 33  \w    100.00 176.00   0.50    0.90    --  113.25  15.00-120.00  152
 34  \w     42.00 106.00   0.50    0.90    --  113.25 -95.00 -30.00  128
 35  \w     42.00  75.00   0.50    0.90    --  113.25 -61.00 150.00   66
 36  \w    110.00 178.00   0.50    0.90    --  113.25  77.00  90.00  136
 37  \w     42.00 106.00   0.50    0.90    --  113.25 -95.00-120.00  128
 38  \w     42.00 106.00   0.50    0.90    --  113.25 -95.00   0.00  128
 39  \w     42.00  75.00   0.50    0.90    --  113.25 -61.00 120.00   66
 40  \w     42.00 106.00   0.50    0.90    --  113.25 -95.00  30.00  128
 41  \w     95.00 178.00   0.50    0.90    --  113.25 125.00-180.00  166
 42  \w     42.00  92.50   0.50    0.90    --  113.25-125.00  30.00  101
;
_diffrn_measurement_device 'four-circle diffractometer'
_diffrn_measurement_device_type 'XtaLAB Synergy, Dualflex, HyPix'
_diffrn_measurement_method '\w scans'
_diffrn_orient_matrix_type 'CrysAlisPro convention (1999,Acta A55,543-557)'
_diffrn_orient_matrix_UB_11 -0.1164350000
_diffrn_orient_matrix_UB_12 0.0727168000
_diffrn_orient_matrix_UB_13 0.1087502000
_diffrn_orient_matrix_UB_21 -0.1638665000
_diffrn_orient_matrix_UB_22 -0.1625227000
_diffrn_orient_matrix_UB_23 -0.0714520000
_diffrn_orient_matrix_UB_31 0.0684930000
_diffrn_orient_matrix_UB_32 -0.0848445000
_diffrn_orient_matrix_UB_33 0.0865764000
_diffrn_radiation_monochromator mirror
_diffrn_radiation_probe x-ray
_diffrn_radiation_type 'Cu K\a'
_diffrn_radiation_wavelength 1.54184
_diffrn_reflns_av_R_equivalents 0.0470
_diffrn_reflns_av_unetI/netI 0.0310
_diffrn_reflns_Laue_measured_fraction_full 0.992
_diffrn_reflns_Laue_measured_fraction_max 0.988
_diffrn_reflns_limit_h_max 9
_diffrn_reflns_limit_h_min -9
_diffrn_reflns_limit_k_max 10
_diffrn_reflns_limit_k_min -10
_diffrn_reflns_limit_l_max 13
_diffrn_reflns_limit_l_min -8
_diffrn_reflns_number 11968
_diffrn_reflns_point_group_measured_fraction_full 0.992
_diffrn_reflns_point_group_measured_fraction_max 0.988
_diffrn_reflns_theta_full 67.684
_diffrn_reflns_theta_max 74.452
_diffrn_reflns_theta_min 4.486
_diffrn_source 'micro-focus sealed X-ray tube'
_diffrn_source_current '1 mA'
_diffrn_source_type 'PhotonJet (Cu) X-ray Source'
_diffrn_source_voltage '50 kV'
_exptl_absorpt_coefficient_mu 25.741
_exptl_absorpt_correction_T_max 1.00000
_exptl_absorpt_correction_T_min 0.17733
_exptl_absorpt_correction_type multi-scan
_exptl_absorpt_process_details
;
CrysAlisPro 1.171.44.136a (Rigaku Oxford Diffraction, 2025)
Empirical absorption correction using spherical harmonics,
implemented in SCALE3 ABSPACK scaling algorithm.
;
_exptl_crystal_colour yellow
_exptl_crystal_colour_primary yellow
_exptl_crystal_density_diffrn 1.997
_exptl_crystal_description plate
_exptl_crystal_F_000 372
_exptl_crystal_size_max 0.101
_exptl_crystal_size_mid 0.098
_exptl_crystal_size_min 0.035
_refine_diff_density_max 0.947
_refine_diff_density_min -1.130
_refine_diff_density_rms 0.133
_refine_ls_extinction_method none
_refine_ls_goodness_of_fit_ref 1.042
_refine_ls_hydrogen_treatment mixed
_refine_ls_matrix_type full
_refine_ls_number_parameters 171
_refine_ls_number_reflns 2582
_refine_ls_number_restraints 0
_refine_ls_restrained_S_all 1.042
_refine_ls_R_factor_all 0.0332
_refine_ls_R_factor_gt 0.0315
_refine_ls_shift/su_max 0.001
_refine_ls_shift/su_mean 0.000
_refine_ls_structure_factor_coef Fsqd
_refine_ls_weighting_details 'w=1/[\s^2^(Fo^2^)+(0.0564P)^2^+0.9095P] where P=(Fo^2^+2Fc^2^)/3'
_refine_ls_weighting_scheme calc
_refine_ls_wR_factor_gt 0.0841
_refine_ls_wR_factor_ref 0.0851
_reflns_Friedel_coverage 0.000
_reflns_number_gt 2448
_reflns_number_total 2582
_reflns_threshold_expression 'I > 2\s(I)'
_cod_data_source_file d5cc06492a2.cif
_cod_data_source_block fg_at_tetra
_cod_depositor_comments 'Adding full bibliography for 7135436--7135439.cif.'
_cod_original_cell_volume 636.70(4)
_cod_database_code 7135438
_shelx_shelxl_version_number 2019/1
_shelx_space_group_comment
;
The symmetry employed for this shelxl refinement is uniquely defined
by the following loop, which should always be used as a source of
symmetry information in preference to the above space-group names.
They are only intended as comments.
;
_shelx_estimated_absorpt_t_max 0.466
_shelx_estimated_absorpt_t_min 0.181
_diffrn_oxdiff_digest_od_ed
;

;
_diffrn_oxdiff_measurement_exp_name AT_test_tetra.par
_olex2_refinement_description
;
1. Fixed Uiso
 At 1.2 times of:
  All C(H) groups
2.a Ternary CH refined with riding coordinates:
 C9(H9), C11(H11), C12(H12), C16(H16), C8(H8), C10(H10)
2.b Aromatic/amide H refined with riding coordinates:
 C4(H4), C6(H6), C5(H5), C3(H3), C2(H2)
;
_olex2_exptl_crystal_mounting_method 'The crystal was mounted on a MITIGEN holder'
_olex2_submission_original_sample_id FGB_AT_260108_dSc_tetra
_olex2_submission_special_instructions 'No special instructions were received'
_oxdiff_exptl_absorpt_empirical_details
;
Empirical correction (ABSPACK) includes:
- Absorption correction using spherical harmonics
- Frame scaling
;
_oxdiff_exptl_absorpt_empirical_full_max 4.580
_oxdiff_exptl_absorpt_empirical_full_min 0.522

loop_
_space_group_symop_operation_xyz
'x, y, z'
'-x, -y, -z'

loop_
_atom_site_label
_atom_site_type_symbol
_atom_site_fract_x
_atom_site_fract_y
_atom_site_fract_z
_atom_site_U_iso_or_equiv
_atom_site_adp_type
_atom_site_occupancy
_atom_site_site_symmetry_order
_atom_site_calc_flag
_atom_site_refinement_flags_posn
_atom_site_refinement_flags_adp
_atom_site_refinement_flags_occupancy
_atom_site_disorder_assembly
_atom_site_disorder_group
Sb1 Sb 0.53705(3) 0.28100(3) 0.60178(2) 0.02404(11) Uani 1 1 d . . . . .
Fe1 Fe 0.58444(7) 0.31117(7) 0.26233(6) 0.01962(14) Uani 1 1 d . . . . .
C13 C 0.4199(5) 0.4608(5) 0.2603(4) 0.0240(7) Uani 1 1 d . . . . .
C7 C 0.6823(5) 0.3051(5) 0.4409(4) 0.0238(7) Uani 1 1 d . . . . .
C1 C 0.7606(5) 0.2451(5) 0.7087(4) 0.0239(7) Uani 1 1 d . . . . .
C9 C 0.8669(5) 0.3899(5) 0.2970(4) 0.0256(8) Uani 1 1 d . . . . .
H9 H 0.948772 0.463226 0.257338 0.031 Uiso 1 1 calc R U . . .
C4 C 1.0427(6) 0.1928(6) 0.8491(5) 0.0341(9) Uani 1 1 d . . . . .
H4 H 1.137424 0.173937 0.896591 0.041 Uiso 1 1 calc R U . . .
C11 C 0.6848(6) 0.1562(5) 0.3270(4) 0.0288(8) Uani 1 1 d . . . . .
H11 H 0.617181 0.035534 0.311533 0.035 Uiso 1 1 calc R U . . .
C15 C 0.4579(6) 0.2413(6) 0.0704(4) 0.0322(9) Uani 1 1 d . . . . .
C12 C 0.3108(5) 0.2994(5) 0.2573(4) 0.0261(8) Uani 1 1 d . . . . .
H12 H 0.233015 0.283268 0.327087 0.031 Uiso 1 1 calc R U . . .
C14 C 0.5112(6) 0.4237(6) 0.1430(4) 0.0283(8) Uani 1 1 d . . . . .
C16 C 0.3369(6) 0.1665(6) 0.1421(5) 0.0317(9) Uani 1 1 d . . . . .
H16 H 0.279809 0.041030 0.116298 0.038 Uiso 1 1 calc R U . . .
C8 C 0.7957(5) 0.4501(5) 0.4213(4) 0.0243(7) Uani 1 1 d . . . . .
H8 H 0.818937 0.572839 0.483423 0.029 Uiso 1 1 calc R U . . .
C10 C 0.7993(6) 0.2078(5) 0.2378(5) 0.0287(8) Uani 1 1 d . . . . .
H10 H 0.826231 0.130331 0.150330 0.034 Uiso 1 1 calc R U . . .
C6 C 0.8722(7) 0.1513(6) 0.6394(5) 0.0394(11) Uani 1 1 d . . . . .
H6 H 0.853118 0.103471 0.543062 0.047 Uiso 1 1 calc R U . . .
C5 C 1.0121(8) 0.1264(8) 0.7098(6) 0.0474(12) Uani 1 1 d . . . . .
H5 H 1.088102 0.062262 0.660613 0.057 Uiso 1 1 calc R U . . .
C3 C 0.9339(8) 0.2862(7) 0.9170(5) 0.0448(12) Uani 1 1 d . . . . .
H3 H 0.954151 0.334288 1.013393 0.054 Uiso 1 1 calc R U . . .
C2 C 0.7930(7) 0.3132(7) 0.8484(5) 0.0401(11) Uani 1 1 d . . . . .
H2 H 0.718821 0.378949 0.898371 0.048 Uiso 1 1 calc R U . . .
H14 H 0.594(7) 0.501(6) 0.115(5) 0.026(12) Uiso 1 1 d . . . . .
H15 H 0.504(9) 0.189(8) -0.003(7) 0.049(17) Uiso 1 1 d . . . . .

loop_
_atom_site_aniso_label
_atom_site_aniso_U_11
_atom_site_aniso_U_22
_atom_site_aniso_U_33
_atom_site_aniso_U_23
_atom_site_aniso_U_13
_atom_site_aniso_U_12
Sb1 0.01883(15) 0.02508(16) 0.03115(17) 0.01365(12) 0.00320(10) 0.00759(10)
Fe1 0.0152(3) 0.0208(3) 0.0222(3) 0.0066(2) 0.0008(2) 0.0072(2)
C13 0.0206(17) 0.0245(18) 0.0271(19) 0.0080(16) 0.0015(15) 0.0106(14)
C7 0.0201(17) 0.0287(19) 0.0257(19) 0.0118(16) 0.0033(14) 0.0106(14)
C1 0.0174(16) 0.0220(17) 0.034(2) 0.0139(16) 0.0006(15) 0.0047(13)
C9 0.0146(16) 0.033(2) 0.030(2) 0.0124(17) 0.0025(14) 0.0088(14)
C4 0.030(2) 0.031(2) 0.042(3) 0.018(2) -0.0050(18) 0.0078(17)
C11 0.0286(20) 0.0284(19) 0.034(2) 0.0127(18) 0.0045(17) 0.0156(16)
C15 0.0238(19) 0.047(2) 0.023(2) 0.0073(19) 0.0001(16) 0.0167(18)
C12 0.0157(16) 0.0299(19) 0.031(2) 0.0095(17) 0.0005(15) 0.0080(14)
C14 0.029(2) 0.036(2) 0.024(2) 0.0122(18) 0.0047(16) 0.0158(17)
C16 0.0212(18) 0.034(2) 0.031(2) 0.0035(18) -0.0044(16) 0.0083(16)
C8 0.0191(17) 0.0252(18) 0.0257(19) 0.0083(16) -0.0019(14) 0.0054(14)
C10 0.0253(19) 0.029(2) 0.034(2) 0.0104(18) 0.0032(16) 0.0160(16)
C6 0.046(3) 0.046(3) 0.027(2) 0.006(2) -0.0001(19) 0.029(2)
C5 0.050(3) 0.060(3) 0.045(3) 0.020(3) 0.008(2) 0.038(3)
C3 0.063(3) 0.050(3) 0.031(2) 0.019(2) 0.004(2) 0.029(3)
C2 0.050(3) 0.053(3) 0.035(2) 0.023(2) 0.014(2) 0.033(2)

loop_
_atom_type_symbol
_atom_type_description
_atom_type_scat_dispersion_real
_atom_type_scat_dispersion_imag
_atom_type_scat_source
C C 0.0181 0.0091 'International Tables Vol C Tables 4.2.6.8 and 6.1.1.4'
H H 0.0000 0.0000 'International Tables Vol C Tables 4.2.6.8 and 6.1.1.4'
Fe Fe -1.1336 3.1974 'International Tables Vol C Tables 4.2.6.8 and 6.1.1.4'
Sb Sb -0.0562 5.8946 'International Tables Vol C Tables 4.2.6.8 and 6.1.1.4'

loop_
_geom_angle_atom_site_label_1
_geom_angle_atom_site_label_2
_geom_angle_atom_site_label_3
_geom_angle
_geom_angle_site_symmetry_1
_geom_angle_site_symmetry_3
_geom_angle_publ_flag
C13 Sb1 C1 94.27(14) 2_666 . ?
C7 Sb1 C13 103.79(15) . 2_666 ?
C7 Sb1 C1 95.05(14) . . ?
C13 Fe1 C7 120.96(16) . . ?
C13 Fe1 C9 125.70(16) . . ?
C13 Fe1 C12 41.03(15) . . ?
C13 Fe1 C16 69.11(16) . . ?
C13 Fe1 C8 108.44(16) . . ?
C13 Fe1 C10 162.06(17) . . ?
C9 Fe1 C7 68.92(15) . . ?
C9 Fe1 C12 164.86(16) . . ?
C9 Fe1 C8 40.70(16) . . ?
C11 Fe1 C13 155.81(17) . . ?
C11 Fe1 C7 40.91(16) . . ?
C11 Fe1 C9 68.68(16) . . ?
C11 Fe1 C15 124.48(19) . . ?
C11 Fe1 C12 120.91(17) . . ?
C11 Fe1 C16 107.45(18) . . ?
C11 Fe1 C8 68.57(16) . . ?
C11 Fe1 C10 41.21(17) . . ?
C15 Fe1 C13 69.33(17) . . ?
C15 Fe1 C7 163.01(18) . . ?
C15 Fe1 C9 117.73(17) . . ?
C15 Fe1 C12 68.11(17) . . ?
C15 Fe1 C16 40.44(19) . . ?
C15 Fe1 C8 153.41(18) . . ?
C15 Fe1 C10 104.89(17) . . ?
C12 Fe1 C7 109.78(16) . . ?
C14 Fe1 C13 41.23(16) . . ?
C14 Fe1 C7 155.10(17) . . ?
C14 Fe1 C9 105.80(17) . . ?
C14 Fe1 C11 161.77(17) . . ?
C14 Fe1 C15 41.34(19) . . ?
C14 Fe1 C12 68.69(16) . . ?
C14 Fe1 C16 68.94(18) . . ?
C14 Fe1 C8 119.32(17) . . ?
C14 Fe1 C10 123.45(17) . . ?
C16 Fe1 C7 127.06(17) . . ?
C16 Fe1 C9 152.40(18) . . ?
C16 Fe1 C12 40.41(17) . . ?
C16 Fe1 C8 165.45(18) . . ?
C16 Fe1 C10 118.18(18) . . ?
C8 Fe1 C7 40.93(15) . . ?
C8 Fe1 C12 128.56(17) . . ?
C10 Fe1 C7 69.30(16) . . ?
C10 Fe1 C9 40.72(16) . . ?
C10 Fe1 C12 154.10(17) . . ?
C10 Fe1 C8 68.72(16) . . ?
Fe1 C13 Sb1 125.75(19) . 2_666 ?
C12 C13 Sb1 132.9(3) . 2_666 ?
C12 C13 Fe1 69.8(2) . . ?
C14 C13 Sb1 120.4(3) . 2_666 ?
C14 C13 Fe1 68.8(2) . . ?
C14 C13 C12 106.7(4) . . ?
Fe1 C7 Sb1 128.84(18) . . ?
C11 C7 Sb1 120.4(3) . . ?
C11 C7 Fe1 68.7(2) . . ?
C11 C7 C8 106.9(3) . . ?
C8 C7 Sb1 132.7(3) . . ?
C8 C7 Fe1 69.4(2) . . ?
C6 C1 Sb1 121.3(3) . . ?
C2 C1 Sb1 120.5(3) . . ?
C2 C1 C6 118.1(4) . . ?
Fe1 C9 H9 125.8 . . ?
C8 C9 Fe1 69.7(2) . . ?
C8 C9 H9 125.8 . . ?
C10 C9 Fe1 69.5(2) . . ?
C10 C9 H9 125.8 . . ?
C10 C9 C8 108.4(4) . . ?
C5 C4 H4 120.9 . . ?
C3 C4 H4 120.9 . . ?
C3 C4 C5 118.2(4) . . ?
Fe1 C11 H11 125.5 . . ?
C7 C11 Fe1 70.4(2) . . ?
C7 C11 H11 125.5 . . ?
C7 C11 C10 109.0(4) . . ?
C10 C11 Fe1 70.0(2) . . ?
C10 C11 H11 125.5 . . ?
Fe1 C15 H15 122(4) . . ?
C14 C15 Fe1 68.9(2) . . ?
C14 C15 H15 124(4) . . ?
C16 C15 Fe1 70.0(2) . . ?
C16 C15 C14 108.1(4) . . ?
C16 C15 H15 128(4) . . ?
Fe1 C12 H12 125.6 . . ?
C13 C12 Fe1 69.1(2) . . ?
C13 C12 H12 125.6 . . ?
C16 C12 Fe1 69.5(2) . . ?
C16 C12 C13 108.8(4) . . ?
C16 C12 H12 125.6 . . ?
Fe1 C14 H14 125(3) . . ?
C13 C14 Fe1 70.0(2) . . ?
C13 C14 C15 108.1(4) . . ?
C13 C14 H14 128(3) . . ?
C15 C14 Fe1 69.7(2) . . ?
C15 C14 H14 123(3) . . ?
Fe1 C16 H16 125.8 . . ?
C15 C16 Fe1 69.5(2) . . ?
C15 C16 C12 108.3(4) . . ?
C15 C16 H16 125.8 . . ?
C12 C16 Fe1 70.1(2) . . ?
C12 C16 H16 125.8 . . ?
Fe1 C8 H8 125.7 . . ?
C7 C8 Fe1 69.7(2) . . ?
C7 C8 H8 125.7 . . ?
C9 C8 Fe1 69.6(2) . . ?
C9 C8 C7 108.5(3) . . ?
C9 C8 H8 125.7 . . ?
Fe1 C10 H10 126.4 . . ?
C9 C10 Fe1 69.7(2) . . ?
C9 C10 C11 107.2(4) . . ?
C9 C10 H10 126.4 . . ?
C11 C10 Fe1 68.8(2) . . ?
C11 C10 H10 126.4 . . ?
C1 C6 H6 119.8 . . ?
C1 C6 C5 120.5(4) . . ?
C5 C6 H6 119.8 . . ?
C4 C5 C6 121.3(5) . . ?
C4 C5 H5 119.3 . . ?
C6 C5 H5 119.3 . . ?
C4 C3 H3 119.3 . . ?
C4 C3 C2 121.5(5) . . ?
C2 C3 H3 119.3 . . ?
C1 C2 C3 120.5(4) . . ?
C1 C2 H2 119.8 . . ?
C3 C2 H2 119.8 . . ?

loop_
_geom_bond_atom_site_label_1
_geom_bond_atom_site_label_2
_geom_bond_distance
_geom_bond_site_symmetry_2
_geom_bond_publ_flag
Sb1 C13 2.132(4) 2_666 ?
Sb1 C7 2.131(4) . ?
Sb1 C1 2.169(4) . ?
Fe1 C13 2.043(4) . ?
Fe1 C7 2.055(4) . ?
Fe1 C9 2.050(4) . ?
Fe1 C11 2.031(4) . ?
Fe1 C15 2.037(4) . ?
Fe1 C12 2.052(4) . ?
Fe1 C14 2.027(4) . ?
Fe1 C16 2.043(4) . ?
Fe1 C8 2.051(4) . ?
Fe1 C10 2.047(4) . ?
C13 C12 1.435(5) . ?
C13 C14 1.433(6) . ?
C7 C11 1.428(6) . ?
C7 C8 1.435(5) . ?
C1 C6 1.381(6) . ?
C1 C2 1.378(6) . ?
C9 H9 1.0000 . ?
C9 C8 1.426(6) . ?
C9 C10 1.425(6) . ?
C4 H4 0.9500 . ?
C4 C5 1.373(7) . ?
C4 C3 1.359(8) . ?
C11 H11 1.0000 . ?
C11 C10 1.435(6) . ?
C15 C14 1.435(7) . ?
C15 C16 1.410(7) . ?
C15 H15 0.89(7) . ?
C12 H12 1.0000 . ?
C12 C16 1.415(6) . ?
C14 H14 0.94(5) . ?
C16 H16 1.0000 . ?
C8 H8 1.0000 . ?
C10 H10 1.0000 . ?
C6 H6 0.9500 . ?
C6 C5 1.390(6) . ?
C5 H5 0.9500 . ?
C3 H3 0.9500 . ?
C3 C2 1.395(7) . ?
C2 H2 0.9500 . ?

loop_
_geom_torsion_atom_site_label_1
_geom_torsion_atom_site_label_2
_geom_torsion_atom_site_label_3
_geom_torsion_atom_site_label_4
_geom_torsion
_geom_torsion_site_symmetry_1
_geom_torsion_site_symmetry_2
_geom_torsion_site_symmetry_3
_geom_torsion_site_symmetry_4
_geom_torsion_publ_flag
Sb1 C13 C12 Fe1 -120.6(3) 2_666 . . . ?
Sb1 C13 C12 C16 -178.8(3) 2_666 . . . ?
Sb1 C13 C14 Fe1 119.9(2) 2_666 . . . ?
Sb1 C13 C14 C15 179.5(2) 2_666 . . . ?
Sb1 C7 C11 Fe1 123.5(2) . . . . ?
Sb1 C7 C11 C10 -177.0(3) . . . . ?
Sb1 C7 C8 Fe1 -124.4(3) . . . . ?
Sb1 C7 C8 C9 176.7(3) . . . . ?
Sb1 C1 C6 C5 -178.5(4) . . . . ?
Sb1 C1 C2 C3 178.3(4) . . . . ?
Fe1 C13 C12 C16 -58.2(3) . . . . ?
Fe1 C13 C14 C15 59.6(3) . . . . ?
Fe1 C7 C11 C10 59.5(3) . . . . ?
Fe1 C7 C8 C9 -58.9(3) . . . . ?
Fe1 C9 C8 C7 59.0(3) . . . . ?
Fe1 C9 C10 C11 -58.9(3) . . . . ?
Fe1 C11 C10 C9 59.4(3) . . . . ?
Fe1 C15 C14 C13 -59.7(3) . . . . ?
Fe1 C15 C16 C12 59.6(3) . . . . ?
Fe1 C12 C16 C15 -59.3(3) . . . . ?
C13 C12 C16 Fe1 58.0(3) . . . . ?
C13 C12 C16 C15 -1.3(4) . . . . ?
C7 C11 C10 Fe1 -59.8(3) . . . . ?
C7 C11 C10 C9 -0.3(4) . . . . ?
C1 C6 C5 C4 0.4(9) . . . . ?
C4 C3 C2 C1 0.0(8) . . . . ?
C11 C7 C8 Fe1 58.7(3) . . . . ?
C11 C7 C8 C9 -0.2(4) . . . . ?
C12 C13 C14 Fe1 -59.8(3) . . . . ?
C12 C13 C14 C15 -0.3(4) . . . . ?
C14 C13 C12 Fe1 59.1(3) . . . . ?
C14 C13 C12 C16 0.9(4) . . . . ?
C14 C15 C16 Fe1 -58.6(3) . . . . ?
C14 C15 C16 C12 1.1(4) . . . . ?
C16 C15 C14 Fe1 59.2(3) . . . . ?
C16 C15 C14 C13 -0.5(4) . . . . ?
C8 C7 C11 Fe1 -59.1(3) . . . . ?
C8 C7 C11 C10 0.4(4) . . . . ?
C8 C9 C10 Fe1 59.0(3) . . . . ?
C8 C9 C10 C11 0.2(4) . . . . ?
C10 C9 C8 Fe1 -58.9(3) . . . . ?
C10 C9 C8 C7 0.0(4) . . . . ?
C6 C1 C2 C3 -0.5(7) . . . . ?
C5 C4 C3 C2 0.8(8) . . . . ?
C3 C4 C5 C6 -1.0(8) . . . . ?
C2 C1 C6 C5 0.3(7) . . . . ?
